data_7703569
loop_
_publ_author_name
'Liu, Chao'
'Yang, Xin-Xue'
'Niu, Shuai'
'Yi, Xiao-Yi'
'Pan, Qing-Jiang'

_publ_section_title
;
 Occurrence of polyoxouranium motifs in uranyl organic networks
 constructed by using silicon-centered carboxylate linkers: structures,
 spectroscopy and computation.
;
_journal_issue 13
_journal_name_full 'Dalton transactions (Cambridge, England : 2003)'
_journal_page_first 4155
_journal_page_last 4163
_journal_paper_doi 10.1039/d0dt00379d
_journal_volume 49
_journal_year 2020
_chemical_formula_moiety 'C22 H15 O12 Si U2, 4(H2 O)'
_chemical_formula_sum 'C22 H23 O16 Si U2'
_chemical_formula_weight 1047.55
_space_group_crystal_system triclinic
_space_group_IT_number 2
_space_group_name_Hall '-P 1'
_space_group_name_H-M_alt 'P -1'
_atom_sites_solution_hydrogens mixed
_atom_sites_solution_primary dual
_audit_block_doi 10.5517/ccdc.csd.cc237nfg
_audit_creation_date 2020-02-19
_audit_creation_method
;
Olex2 1.2
(compiled 2018.05.29 svn.r3508 for OlexSys, GUI svn.r5506)
;
_audit_update_record
;
2020-02-19 deposited with the CCDC.	2020-02-21 downloaded from the CCDC.
;
_cell_angle_alpha 98.949(9)
_cell_angle_beta 90.855(9)
_cell_angle_gamma 100.674(10)
_cell_formula_units_Z 2
_cell_length_a 9.184(5)
_cell_length_b 10.534(5)
_cell_length_c 16.288(8)
_cell_measurement_reflns_used 2653
_cell_measurement_temperature 150
_cell_measurement_theta_max 26.27
_cell_measurement_theta_min 2.18
_cell_volume 1528.1(13)
_computing_cell_refinement 'SAINT v8.34A (Bruker, 2013)'
_computing_data_collection 'SAINT v8.34A (Bruker, 2013)'
_computing_data_reduction 'SAINT v8.34A (Bruker, 2013)'
_computing_molecular_graphics 'Olex2 (Dolomanov et al., 2009)'
_computing_publication_material 'Olex2 (Dolomanov et al., 2009)'
_computing_structure_refinement 'ShelXL (Sheldrick, 2015)'
_computing_structure_solution 'ShelXT (Sheldrick, 2015)'
_diffrn_ambient_temperature 150.0
_diffrn_measured_fraction_theta_full 0.986
_diffrn_measured_fraction_theta_max 0.986
_diffrn_measurement_device_type 'Bruker APEX-II CCD'
_diffrn_measurement_method '\f and \w scans'
_diffrn_radiation_type MoK\a
_diffrn_radiation_wavelength 0.71073
_diffrn_reflns_av_R_equivalents 0.0414
_diffrn_reflns_av_unetI/netI 0.0799
_diffrn_reflns_Laue_measured_fraction_full 0.986
_diffrn_reflns_Laue_measured_fraction_max 0.986
_diffrn_reflns_limit_h_max 10
_diffrn_reflns_limit_h_min -10
_diffrn_reflns_limit_k_max 12
_diffrn_reflns_limit_k_min -10
_diffrn_reflns_limit_l_max 19
_diffrn_reflns_limit_l_min -17
_diffrn_reflns_number 8568
_diffrn_reflns_point_group_measured_fraction_full 0.986
_diffrn_reflns_point_group_measured_fraction_max 0.986
_diffrn_reflns_theta_full 24.999
_diffrn_reflns_theta_max 24.999
_diffrn_reflns_theta_min 1.993
_diffrn_standards_number 0
_exptl_absorpt_coefficient_mu 10.692
_exptl_absorpt_correction_T_max 0.7453
_exptl_absorpt_correction_T_min 0.4444
_exptl_absorpt_correction_type multi-scan
_exptl_absorpt_process_details
'SADABS-2012/1 (Bruker,2012) was used for absorption correction. wR2(int) was 0.1041 before and 0.0501 after correction. The Ratio of minimum to maximum transmission is 0.5963. The \l/2 correction factor is 0.0015.'
_exptl_crystal_colour 'clear yellowish yellow'
_exptl_crystal_colour_lustre clear
_exptl_crystal_colour_modifier yellowish
_exptl_crystal_colour_primary yellow
_exptl_crystal_density_diffrn 2.277
_exptl_crystal_density_method 'not measured'
_exptl_crystal_description block
_exptl_crystal_F_000 962
_exptl_crystal_size_max 0.5
_exptl_crystal_size_mid 0.4
_exptl_crystal_size_min 0.3
_refine_diff_density_max 3.079
_refine_diff_density_min -1.592
_refine_diff_density_rms 0.217
_refine_ls_extinction_method none
_refine_ls_goodness_of_fit_ref 0.971
_refine_ls_hydrogen_treatment constr
_refine_ls_matrix_type full
_refine_ls_number_parameters 371
_refine_ls_number_reflns 5299
_refine_ls_number_restraints 0
_refine_ls_restrained_S_all 0.971
_refine_ls_R_factor_all 0.0679
_refine_ls_R_factor_gt 0.0452
_refine_ls_shift/su_max 0.002
_refine_ls_shift/su_mean 0.000
_refine_ls_structure_factor_coef Fsqd
_refine_ls_weighting_details 'w=1/[\s^2^(Fo^2^)+(0.0543P)^2^] where P=(Fo^2^+2Fc^2^)/3'
_refine_ls_weighting_scheme calc
_refine_ls_wR_factor_gt 0.1061
_refine_ls_wR_factor_ref 0.1169
_reflns_Friedel_coverage 0.000
_reflns_number_gt 3800
_reflns_number_total 5299
_reflns_threshold_expression 'I > 2\s(I)'
_cod_data_source_file d0dt00379d2.cif
_cod_data_source_block 1
_cod_depositor_comments 'Adding full bibliography for 7703568--7703571.cif.'
_cod_database_code 7703569
_shelx_shelxl_version_number 2018/3
_shelx_space_group_comment
;
The symmetry employed for this shelxl refinement is uniquely defined
by the following loop, which should always be used as a source of
symmetry information in preference to the above space-group names.
They are only intended as comments.
;
_shelx_estimated_absorpt_t_max 0.142
_shelx_estimated_absorpt_t_min 0.075
_olex2_refinement_description
;
1. Fixed Uiso
 At 1.2 times of:
  All C(H) groups
 At 1.5 times of:
  All C(H,H,H) groups, All O(H,H) groups
2.a Riding coordinates:
 O13(H13A,H13B), O14(H14A,H14B), O15(H15D,H15E), O16(H16A,H16B)
2.b Aromatic/amide H refined with riding coordinates:
 C3(H3), C7(H7), C9(H9), C11(H11), C12(H12), C14(H14), C16(H16), C17(H17),
 C18(H18), C20(H20), C21(H21), C22(H22)
2.c Idealised Me refined as rotating group:
 C15(H15A,H15B,H15C)
;
_olex2_submission_special_instructions 'No special instructions were received'

loop_
_space_group_symop_operation_xyz
'x, y, z'
'-x, -y, -z'

loop_
_atom_site_label
_atom_site_type_symbol
_atom_site_fract_x
_atom_site_fract_y
_atom_site_fract_z
_atom_site_U_iso_or_equiv
_atom_site_adp_type
_atom_site_occupancy
_atom_site_site_symmetry_order
_atom_site_calc_flag
_atom_site_refinement_flags_posn
_atom_site_refinement_flags_adp
_atom_site_refinement_flags_occupancy
_atom_site_disorder_assembly
_atom_site_disorder_group
U1 U 0.91170(5) 0.63868(4) 1.04368(2) 0.03231(15) Uani 1 1 d . . . . .
U2 U 0.83063(5) 0.54000(4) 0.81380(2) 0.03215(15) Uani 1 1 d . . . . .
Si1 Si 0.2430(3) 0.7981(3) 0.56307(17) 0.0307(7) Uani 1 1 d . . . . .
O3 O 1.0636(9) 0.5073(7) 1.0737(4) 0.0369(19) Uani 1 1 d . . . . .
O1 O 0.7591(10) 0.5309(8) 1.0775(5) 0.053(2) Uani 1 1 d . . . . .
O2 O 1.0522(9) 0.7544(7) 1.0109(4) 0.040(2) Uani 1 1 d . . . . .
O4 O 0.7523(9) 0.6657(7) 0.9300(4) 0.0380(19) Uani 1 1 d . . . . .
O6 O 0.9742(9) 0.6746(7) 0.8071(4) 0.042(2) Uani 1 1 d . . . . .
O5 O 0.6836(10) 0.4077(8) 0.8176(5) 0.053(2) Uani 1 1 d . . . . .
O8 O 0.6564(9) 0.6541(8) 0.7472(4) 0.047(2) Uani 1 1 d . . . . .
O7 O 0.7748(10) 0.5269(8) 0.6631(5) 0.045(2) Uani 1 1 d . . . . .
O11 O 0.0183(9) 0.5970(8) 0.2525(4) 0.044(2) Uani 1 1 d . . . . .
O10 O 0.1317(11) 0.9800(9) 0.8896(5) 0.060(3) Uani 1 1 d . . . . .
C1 C 0.6891(13) 0.6034(12) 0.6737(7) 0.038(3) Uani 1 1 d . . . . .
C2 C 0.6134(12) 0.6407(11) 0.5998(6) 0.034(3) Uani 1 1 d . . . . .
C3 C 0.4857(12) 0.6955(10) 0.6094(6) 0.031(3) Uani 1 1 d . . . . .
H3 H 0.447887 0.712458 0.663165 0.038 Uiso 1 1 calc R . . . .
C4 C 0.2089(13) 1.0778(12) 0.8670(7) 0.037(3) Uani 1 1 d . . . . .
C5 C 0.2852(13) 1.0625(10) 0.7868(6) 0.033(3) Uani 1 1 d . . . . .
C6 C 0.4131(12) 0.7257(10) 0.5409(6) 0.032(3) Uani 1 1 d . . . . .
C7 C 0.4764(13) 0.7032(10) 0.4650(7) 0.034(3) Uani 1 1 d . . . . .
H7 H 0.430600 0.724722 0.417691 0.041 Uiso 1 1 calc R . . . .
C8 C 0.1834(12) 0.8586(11) 0.4685(6) 0.032(3) Uani 1 1 d . . . . .
C9 C 0.1277(13) 0.7708(11) 0.3964(6) 0.036(3) Uani 1 1 d . . . . .
H9 H 0.118538 0.679413 0.396272 0.043 Uiso 1 1 calc R . . . .
C10 C 0.3040(11) 0.9387(10) 0.6505(6) 0.026(2) Uani 1 1 d . . . . .
C11 C 0.2335(12) 0.9562(10) 0.7236(6) 0.028(2) Uani 1 1 d . . . . .
H11 H 0.147286 0.894914 0.731722 0.034 Uiso 1 1 calc R . . . .
C12 C 0.4328(14) 1.0253(12) 0.6419(7) 0.042(3) Uani 1 1 d . . . . .
H12 H 0.485820 1.012362 0.592593 0.050 Uiso 1 1 calc R . . . .
C13 C 0.0281(13) 0.7235(10) 0.2505(7) 0.038(3) Uani 1 1 d . . . . .
C14 C 0.4878(15) 1.1324(13) 0.7041(7) 0.055(4) Uani 1 1 d . . . . .
H14 H 0.577129 1.191171 0.697671 0.066 Uiso 1 1 calc R . . . .
C15 C 0.0975(14) 0.6728(13) 0.5928(8) 0.057(4) Uani 1 1 d . . . . .
H15A H 0.039119 0.624743 0.543034 0.085 Uiso 1 1 calc GR . . . .
H15B H 0.032732 0.714426 0.631249 0.085 Uiso 1 1 calc GR . . . .
H15C H 0.142580 0.612062 0.620127 0.085 Uiso 1 1 calc GR . . . .
C16 C 0.1897(14) 0.9924(11) 0.4683(7) 0.043(3) Uani 1 1 d . . . . .
H16 H 0.221970 1.053813 0.517216 0.051 Uiso 1 1 calc R . . . .
C17 C 0.1485(14) 1.0349(12) 0.3963(7) 0.047(3) Uani 1 1 d . . . . .
H17 H 0.155874 1.125996 0.395823 0.056 Uiso 1 1 calc R . . . .
C18 C 0.0963(14) 0.9455(11) 0.3243(7) 0.045(3) Uani 1 1 d . . . . .
H18 H 0.068657 0.975950 0.275508 0.054 Uiso 1 1 calc R . . . .
C19 C 0.0853(13) 0.8153(11) 0.3246(6) 0.038(3) Uani 1 1 d . . . . .
C20 C 0.6046(12) 0.6503(11) 0.4548(7) 0.037(3) Uani 1 1 d . . . . .
H20 H 0.645465 0.636590 0.401584 0.045 Uiso 1 1 calc R . . . .
C21 C 0.4084(14) 1.1499(11) 0.7750(7) 0.042(3) Uani 1 1 d . . . . .
H21 H 0.440655 1.224583 0.816281 0.050 Uiso 1 1 calc R . . . .
C22 C 0.6704(12) 0.6184(10) 0.5225(6) 0.032(3) Uani 1 1 d . . . . .
H22 H 0.756527 0.580428 0.516121 0.039 Uiso 1 1 calc R . . . .
O12 O 0.0019(11) 0.7609(8) 0.1837(4) 0.051(2) Uani 1 1 d . . . . .
O9 O 0.2312(10) 1.1913(8) 0.9115(5) 0.049(2) Uani 1 1 d . . . . .
O13 O 0.8346(12) 0.9395(10) 0.9258(6) 0.077(3) Uani 1 1 d . . . . .
H13A H 0.817634 0.858191 0.933395 0.116 Uiso 1 1 d R . . . .
H13B H 0.861994 0.984021 0.974895 0.116 Uiso 1 1 d R . . . .
O14 O 0.5639(12) 0.8808(10) 0.8141(6) 0.078(3) Uani 1 1 d . . . . .
H14A H 0.584535 0.802843 0.810935 0.117 Uiso 1 1 d R . . . .
H14B H 0.484885 0.884153 0.837055 0.117 Uiso 1 1 d R . . . .
O15 O 0.2765(13) 0.7512(11) 0.8789(7) 0.096(4) Uani 1 1 d . . . . .
H15D H 0.223519 0.689941 0.901966 0.144 Uiso 1 1 d R . . . .
H15E H 0.246159 0.822241 0.900036 0.144 Uiso 1 1 d R . . . .
O16 O 0.4682(16) 0.6841(17) 1.0078(9) 0.153(7) Uani 1 1 d . . . . .
H16A H 0.550853 0.679856 1.027669 0.229 Uiso 1 1 d R . . . .
H16B H 0.464103 0.711626 0.959539 0.229 Uiso 1 1 d R . . . .

loop_
_atom_site_aniso_label
_atom_site_aniso_U_11
_atom_site_aniso_U_22
_atom_site_aniso_U_33
_atom_site_aniso_U_23
_atom_site_aniso_U_13
_atom_site_aniso_U_12
U1 0.0496(3) 0.0281(2) 0.0188(2) -0.00171(17) -0.00745(18) 0.0115(2)
U2 0.0442(3) 0.0282(2) 0.0213(2) -0.00169(17) -0.01248(18) 0.0056(2)
Si1 0.0342(18) 0.0364(17) 0.0189(15) -0.0016(13) -0.0066(12) 0.0059(14)
O3 0.059(5) 0.029(4) 0.022(4) -0.009(3) -0.011(4) 0.019(4)
O1 0.059(6) 0.053(5) 0.043(5) 0.012(4) -0.004(4) 0.002(5)
O2 0.060(6) 0.030(4) 0.031(4) 0.005(3) -0.012(4) 0.008(4)
O4 0.049(5) 0.044(5) 0.022(4) 0.005(3) -0.005(3) 0.015(4)
O6 0.055(6) 0.035(4) 0.030(4) -0.002(4) -0.005(4) -0.003(4)
O5 0.069(7) 0.041(5) 0.042(5) 0.005(4) -0.005(4) -0.005(4)
O8 0.060(6) 0.061(6) 0.021(4) -0.008(4) -0.009(4) 0.026(5)
O7 0.060(6) 0.051(5) 0.029(4) 0.000(4) -0.014(4) 0.027(5)
O11 0.059(6) 0.047(5) 0.021(4) -0.017(4) -0.007(4) 0.015(4)
O10 0.073(7) 0.051(6) 0.049(6) 0.004(5) 0.027(5) -0.003(5)
C1 0.038(7) 0.046(7) 0.030(7) 0.007(5) -0.013(5) 0.011(6)
C2 0.035(7) 0.036(6) 0.028(6) -0.001(5) -0.012(5) 0.011(5)
C3 0.030(6) 0.040(6) 0.023(6) 0.000(5) -0.006(5) 0.008(5)
C4 0.044(8) 0.040(7) 0.026(6) 0.002(5) -0.009(5) 0.005(6)
C5 0.049(7) 0.033(6) 0.020(6) 0.004(5) -0.006(5) 0.015(6)
C6 0.034(7) 0.032(6) 0.027(6) 0.000(5) -0.013(5) 0.009(5)
C7 0.044(7) 0.030(6) 0.029(6) 0.007(5) -0.004(5) 0.009(5)
C8 0.029(6) 0.038(6) 0.024(6) -0.009(5) -0.015(5) 0.009(5)
C9 0.050(8) 0.027(6) 0.030(6) 0.004(5) -0.010(5) 0.009(5)
C10 0.028(6) 0.028(6) 0.019(5) 0.000(4) 0.002(4) 0.001(5)
C11 0.026(6) 0.024(5) 0.029(6) -0.005(5) -0.009(5) 0.002(5)
C12 0.044(8) 0.052(7) 0.023(6) 0.002(5) 0.002(5) -0.002(6)
C13 0.050(8) 0.022(6) 0.041(7) 0.008(5) -0.022(6) 0.008(5)
C14 0.060(9) 0.062(9) 0.026(7) -0.003(6) -0.004(6) -0.021(7)
C15 0.044(8) 0.068(9) 0.049(8) -0.018(7) -0.001(6) 0.008(7)
C16 0.050(8) 0.036(7) 0.034(7) -0.008(5) -0.023(6) 0.001(6)
C17 0.061(9) 0.033(6) 0.042(7) -0.004(6) -0.011(6) 0.011(6)
C18 0.060(9) 0.041(7) 0.034(7) 0.001(6) -0.007(6) 0.021(6)
C19 0.049(8) 0.042(7) 0.022(6) -0.001(5) -0.012(5) 0.019(6)
C20 0.033(7) 0.048(7) 0.031(6) 0.004(5) 0.000(5) 0.009(6)
C21 0.051(8) 0.037(7) 0.028(6) -0.002(5) -0.004(6) -0.007(6)
C22 0.038(7) 0.036(6) 0.024(6) -0.002(5) -0.002(5) 0.014(5)
O12 0.089(7) 0.044(5) 0.020(4) -0.007(4) -0.018(4) 0.019(5)
O9 0.070(6) 0.045(5) 0.030(4) -0.014(4) -0.007(4) 0.024(5)
O13 0.087(8) 0.077(7) 0.060(7) 0.005(6) -0.004(6) 0.000(6)
O14 0.086(8) 0.086(8) 0.065(7) -0.007(6) -0.010(6) 0.041(6)
O15 0.099(10) 0.087(8) 0.102(9) 0.000(7) 0.000(7) 0.029(7)
O16 0.112(12) 0.209(18) 0.124(12) 0.062(12) -0.055(9) -0.027(12)

loop_
_atom_type_symbol
_atom_type_description
_atom_type_scat_dispersion_real
_atom_type_scat_dispersion_imag
_atom_type_scat_source
C C 0.0033 0.0016 'International Tables Vol C Tables 4.2.6.8 and 6.1.1.4'
H H 0.0000 0.0000 'International Tables Vol C Tables 4.2.6.8 and 6.1.1.4'
O O 0.0106 0.0060 'International Tables Vol C Tables 4.2.6.8 and 6.1.1.4'
Si Si 0.0817 0.0704 'International Tables Vol C Tables 4.2.6.8 and 6.1.1.4'
U U -9.6767 9.6646 'International Tables Vol C Tables 4.2.6.8 and 6.1.1.4'

loop_
_geom_angle_atom_site_label_1
_geom_angle_atom_site_label_2
_geom_angle_atom_site_label_3
_geom_angle
_geom_angle_site_symmetry_1
_geom_angle_site_symmetry_3
_geom_angle_publ_flag
O3 U1 U1 34.74(17) 2_767 2_767 ?
O3 U1 U1 35.89(17) . 2_767 ?
O3 U1 O3 70.6(3) . 2_767 ?
O3 U1 O4 69.6(3) 2_767 . ?
O3 U1 O4 140.0(3) . . ?
O3 U1 O12 151.4(3) 2_767 1_656 ?
O3 U1 O12 82.7(3) . 1_656 ?
O3 U1 O9 150.2(2) . 2_677 ?
O3 U1 O9 138.8(3) 2_767 2_677 ?
O1 U1 U1 91.7(3) . 2_767 ?
O1 U1 O3 93.1(3) . 2_767 ?
O1 U1 O3 89.7(4) . . ?
O1 U1 O4 88.7(3) . . ?
O1 U1 O12 96.8(3) . 1_656 ?
O1 U1 O9 84.8(4) . 2_677 ?
O2 U1 U1 92.7(3) . 2_767 ?
O2 U1 O3 94.9(3) . . ?
O2 U1 O3 89.6(3) . 2_767 ?
O2 U1 O1 175.2(4) . . ?
O2 U1 O4 88.6(3) . . ?
O2 U1 O12 82.6(3) . 1_656 ?
O2 U1 O9 90.6(3) . 2_677 ?
O4 U1 U1 104.25(18) . 2_767 ?
O4 U1 O12 137.1(3) . 1_656 ?
O4 U1 O9 69.2(3) . 2_677 ?
O12 U1 U1 118.0(2) 1_656 2_767 ?
O9 U1 U1 172.62(19) 2_677 2_767 ?
O9 U1 O12 69.0(3) 2_677 1_656 ?
O3 U2 O4 72.5(3) 2_767 . ?
O3 U2 O8 151.1(3) 2_767 . ?
O3 U2 O7 156.3(3) 2_767 . ?
O3 U2 O11 81.4(3) 2_767 2_666 ?
O4 U2 O8 78.7(2) . . ?
O4 U2 O7 131.2(3) . . ?
O4 U2 O11 153.3(3) . 2_666 ?
O6 U2 O3 93.0(3) . 2_767 ?
O6 U2 O4 87.9(3) . . ?
O6 U2 O8 88.5(3) . . ?
O6 U2 O7 88.0(3) . . ?
O6 U2 O11 88.2(3) . 2_666 ?
O5 U2 O3 89.2(3) . 2_767 ?
O5 U2 O4 92.4(3) . . ?
O5 U2 O6 177.8(4) . . ?
O5 U2 O8 89.5(4) . . ?
O5 U2 O7 90.2(3) . . ?
O5 U2 O11 92.4(4) . 2_666 ?
O7 U2 O8 52.6(3) . . ?
O11 U2 O8 127.5(3) 2_666 . ?
O11 U2 O7 75.0(3) 2_666 . ?
C6 Si1 C10 104.7(5) . . ?
C8 Si1 C6 109.3(5) . . ?
C8 Si1 C10 110.5(5) . . ?
C15 Si1 C6 108.7(6) . . ?
C15 Si1 C8 111.0(6) . . ?
C15 Si1 C10 112.3(5) . . ?
U1 O3 U1 109.4(3) . 2_767 ?
U2 O3 U1 138.1(3) 2_767 . ?
U2 O3 U1 111.8(3) 2_767 2_767 ?
U2 O4 U1 103.9(3) . . ?
C1 O8 U2 91.0(6) . . ?
C1 O7 U2 93.9(7) . . ?
C13 O11 U2 127.0(8) . 2_666 ?
O8 C1 C2 117.1(10) . . ?
O7 C1 O8 122.4(10) . . ?
O7 C1 C2 120.5(11) . . ?
C3 C2 C1 120.9(10) . . ?
C22 C2 C1 119.2(10) . . ?
C22 C2 C3 119.9(9) . . ?
C2 C3 H3 119.5 . . ?
C6 C3 C2 120.9(10) . . ?
C6 C3 H3 119.5 . . ?
O10 C4 C5 119.5(10) . . ?
O10 C4 O9 122.6(11) . . ?
O9 C4 C5 117.8(11) . . ?
C11 C5 C4 120.8(10) . . ?
C21 C5 C4 120.1(10) . . ?
C21 C5 C11 119.0(10) . . ?
C3 C6 Si1 116.2(8) . . ?
C7 C6 Si1 126.9(8) . . ?
C7 C6 C3 116.8(10) . . ?
C6 C7 H7 118.6 . . ?
C6 C7 C20 122.9(10) . . ?
C20 C7 H7 118.6 . . ?
C9 C8 Si1 120.7(8) . . ?
C16 C8 Si1 121.0(7) . . ?
C16 C8 C9 118.2(9) . . ?
C8 C9 H9 119.4 . . ?
C8 C9 C19 121.2(10) . . ?
C19 C9 H9 119.4 . . ?
C11 C10 Si1 124.3(8) . . ?
C11 C10 C12 118.0(9) . . ?
C12 C10 Si1 117.6(8) . . ?
C5 C11 H11 119.2 . . ?
C10 C11 C5 121.7(10) . . ?
C10 C11 H11 119.2 . . ?
C10 C12 H12 119.2 . . ?
C10 C12 C14 121.7(11) . . ?
C14 C12 H12 119.2 . . ?
O11 C13 C19 118.1(9) . . ?
O12 C13 O11 119.7(10) . . ?
O12 C13 C19 121.8(10) . . ?
C12 C14 H14 120.9 . . ?
C21 C14 C12 118.2(12) . . ?
C21 C14 H14 120.9 . . ?
Si1 C15 H15A 109.5 . . ?
Si1 C15 H15B 109.5 . . ?
Si1 C15 H15C 109.5 . . ?
H15A C15 H15B 109.5 . . ?
H15A C15 H15C 109.5 . . ?
H15B C15 H15C 109.5 . . ?
C8 C16 H16 120.1 . . ?
C17 C16 C8 119.7(10) . . ?
C17 C16 H16 120.1 . . ?
C16 C17 H17 119.5 . . ?
C16 C17 C18 121.0(11) . . ?
C18 C17 H17 119.5 . . ?
C17 C18 H18 120.1 . . ?
C19 C18 C17 119.8(11) . . ?
C19 C18 H18 120.1 . . ?
C9 C19 C13 120.7(10) . . ?
C18 C19 C9 120.0(10) . . ?
C18 C19 C13 119.4(10) . . ?
C7 C20 H20 120.6 . . ?
C22 C20 C7 118.8(10) . . ?
C22 C20 H20 120.6 . . ?
C5 C21 C14 121.3(11) . . ?
C5 C21 H21 119.3 . . ?
C14 C21 H21 119.3 . . ?
C2 C22 H22 119.7 . . ?
C20 C22 C2 120.7(10) . . ?
C20 C22 H22 119.7 . . ?
C13 O12 U1 132.0(7) . 1_454 ?
C4 O9 U1 137.5(8) . 2_677 ?
H13A O13 H13B 104.5 . . ?
H14A O14 H14B 110.5 . . ?
H15D O15 H15E 104.4 . . ?
H16A O16 H16B 118.3 . . ?

loop_
_geom_bond_atom_site_label_1
_geom_bond_atom_site_label_2
_geom_bond_distance
_geom_bond_site_symmetry_2
_geom_bond_publ_flag
U1 U1 3.7045(15) 2_767 ?
U1 O3 2.302(7) 2_767 ?
U1 O3 2.238(7) . ?
U1 O1 1.784(9) . ?
U1 O2 1.754(8) . ?
U1 O4 2.426(7) . ?
U1 O12 2.486(7) 1_656 ?
U1 O9 2.440(8) 2_677 ?
U2 O3 2.227(7) 2_767 ?
U2 O4 2.338(7) . ?
U2 O6 1.766(8) . ?
U2 O5 1.761(8) . ?
U2 O8 2.500(8) . ?
U2 O7 2.477(7) . ?
U2 O11 2.340(8) 2_666 ?
Si1 C6 1.877(11) . ?
Si1 C8 1.867(11) . ?
Si1 C10 1.884(10) . ?
Si1 C15 1.824(13) . ?
O8 C1 1.295(13) . ?
O7 C1 1.222(14) . ?
O11 C13 1.325(12) . ?
O10 C4 1.247(13) . ?
C1 C2 1.520(14) . ?
C2 C3 1.401(15) . ?
C2 C22 1.374(14) . ?
C3 H3 0.9500 . ?
C3 C6 1.398(14) . ?
C4 C5 1.491(15) . ?
C4 O9 1.278(13) . ?
C5 C11 1.403(14) . ?
C5 C21 1.357(16) . ?
C6 C7 1.380(15) . ?
C7 H7 0.9500 . ?
C7 C20 1.396(15) . ?
C8 C9 1.402(14) . ?
C8 C16 1.400(15) . ?
C9 H9 0.9500 . ?
C9 C19 1.402(14) . ?
C10 C11 1.367(14) . ?
C10 C12 1.377(15) . ?
C11 H11 0.9500 . ?
C12 H12 0.9500 . ?
C12 C14 1.405(16) . ?
C13 C19 1.448(15) . ?
C13 O12 1.247(12) . ?
C14 H14 0.9500 . ?
C14 C21 1.381(17) . ?
C15 H15A 0.9800 . ?
C15 H15B 0.9800 . ?
C15 H15C 0.9800 . ?
C16 H16 0.9500 . ?
C16 C17 1.391(16) . ?
C17 H17 0.9500 . ?
C17 C18 1.401(15) . ?
C18 H18 0.9500 . ?
C18 C19 1.358(15) . ?
C20 H20 0.9500 . ?
C20 C22 1.366(14) . ?
C21 H21 0.9500 . ?
C22 H22 0.9500 . ?
O13 H13A 0.8702 . ?
O13 H13B 0.8702 . ?
O14 H14A 0.8706 . ?
O14 H14B 0.8251 . ?
O15 H15D 0.8707 . ?
O15 H15E 0.8700 . ?
O16 H16A 0.8316 . ?
O16 H16B 0.8825 . ?

loop_
_geom_torsion_atom_site_label_1
_geom_torsion_atom_site_label_2
_geom_torsion_atom_site_label_3
_geom_torsion_atom_site_label_4
_geom_torsion
_geom_torsion_site_symmetry_1
_geom_torsion_site_symmetry_2
_geom_torsion_site_symmetry_3
_geom_torsion_site_symmetry_4
_geom_torsion_publ_flag
U2 O8 C1 O7 2.1(13) . . . . ?
U2 O8 C1 C2 -179.1(9) . . . . ?
U2 O7 C1 O8 -2.2(13) . . . . ?
U2 O7 C1 C2 179.1(10) . . . . ?
U2 O11 C13 C19 -107.0(11) 2_666 . . . ?
U2 O11 C13 O12 66.1(14) 2_666 . . . ?
Si1 C6 C7 C20 179.1(9) . . . . ?
Si1 C8 C9 C19 -178.8(9) . . . . ?
Si1 C8 C16 C17 178.2(10) . . . . ?
Si1 C10 C11 C5 179.4(8) . . . . ?
Si1 C10 C12 C14 -179.4(10) . . . . ?
O8 C1 C2 C3 -17.6(16) . . . . ?
O8 C1 C2 C22 163.3(11) . . . . ?
O7 C1 C2 C3 161.2(11) . . . . ?
O7 C1 C2 C22 -17.9(17) . . . . ?
O11 C13 C19 C9 -0.6(18) . . . . ?
O11 C13 C19 C18 -179.9(12) . . . . ?
O11 C13 O12 U1 5.1(19) . . . 1_454 ?
O10 C4 C5 C11 22.9(16) . . . . ?
O10 C4 C5 C21 -155.5(12) . . . . ?
O10 C4 O9 U1 -70.5(16) . . . 2_677 ?
C1 C2 C3 C6 -177.8(10) . . . . ?
C1 C2 C22 C20 179.7(10) . . . . ?
C2 C3 C6 Si1 179.8(8) . . . . ?
C2 C3 C6 C7 -2.3(16) . . . . ?
C3 C2 C22 C20 0.6(17) . . . . ?
C3 C6 C7 C20 1.4(17) . . . . ?
C4 C5 C11 C10 -178.4(10) . . . . ?
C4 C5 C21 C14 174.9(11) . . . . ?
C5 C4 O9 U1 112.5(12) . . . 2_677 ?
C6 Si1 C8 C9 67.9(11) . . . . ?
C6 Si1 C8 C16 -113.7(10) . . . . ?
C6 Si1 C10 C11 -127.2(9) . . . . ?
C6 Si1 C10 C12 49.0(10) . . . . ?
C6 C7 C20 C22 0.4(17) . . . . ?
C7 C20 C22 C2 -1.4(17) . . . . ?
C8 Si1 C6 C3 169.9(8) . . . . ?
C8 Si1 C6 C7 -7.9(12) . . . . ?
C8 Si1 C10 C11 115.2(9) . . . . ?
C8 Si1 C10 C12 -68.6(10) . . . . ?
C8 C9 C19 C13 180.0(11) . . . . ?
C8 C9 C19 C18 -0.8(19) . . . . ?
C8 C16 C17 C18 2(2) . . . . ?
C9 C8 C16 C17 -3.3(18) . . . . ?
C10 Si1 C6 C3 51.4(10) . . . . ?
C10 Si1 C6 C7 -126.3(10) . . . . ?
C10 Si1 C8 C9 -177.4(9) . . . . ?
C10 Si1 C8 C16 1.0(12) . . . . ?
C10 C12 C14 C21 0(2) . . . . ?
C11 C5 C21 C14 -3.5(18) . . . . ?
C11 C10 C12 C14 -2.9(17) . . . . ?
C12 C10 C11 C5 3.1(15) . . . . ?
C12 C14 C21 C5 4(2) . . . . ?
C15 Si1 C6 C3 -68.8(10) . . . . ?
C15 Si1 C6 C7 113.5(11) . . . . ?
C15 Si1 C8 C9 -52.1(11) . . . . ?
C15 Si1 C8 C16 126.3(10) . . . . ?
C15 Si1 C10 C11 -9.4(11) . . . . ?
C15 Si1 C10 C12 166.8(9) . . . . ?
C16 C8 C9 C19 2.8(18) . . . . ?
C16 C17 C18 C19 0(2) . . . . ?
C17 C18 C19 C9 -0.7(19) . . . . ?
C17 C18 C19 C13 178.6(12) . . . . ?
C19 C13 O12 U1 178.0(8) . . . 1_454 ?
C21 C5 C11 C10 0.0(16) . . . . ?
C22 C2 C3 C6 1.3(17) . . . . ?
O12 C13 C19 C9 -173.6(12) . . . . ?
O12 C13 C19 C18 7.1(19) . . . . ?
O9 C4 C5 C11 -160.1(10) . . . . ?
O9 C4 C5 C21 21.6(16) . . . . ?
